data_4079974
loop_
_publ_author_name
'Pettinari, Riccardo'
'Pettinari, Claudio'
'Marchetti, Fabio'
'Clavel, Catherine M.'
'Scopelliti, Rosario'
'Dyson, Paul J.'

_publ_section_title
;
 Cytotoxicity of Ruthenium--Arene Complexes Containing \b-Ketoamine
 Ligands
;
_journal_issue 1
_journal_name_full Organometallics
_journal_page_first 309
_journal_paper_doi 10.1021/om301115e
_journal_volume 32
_journal_year 2013
_chemical_formula_moiety 'C19 H19 N3 O'
_chemical_formula_sum 'C19 H19 N3 O'
_chemical_formula_weight 305.37
_space_group_IT_number 2
_symmetry_cell_setting triclinic
_symmetry_space_group_name_Hall '-P 1'
_symmetry_space_group_name_H-M 'P -1'
_atom_sites_solution_hydrogens geom
_atom_sites_solution_primary direct
_atom_sites_solution_secondary difmap
_audit_creation_method SHELXL-97
_audit_update_record
;
2012-07-06 # Formatted by publCIF
;
_cell_angle_alpha 80.919(6)
_cell_angle_beta 79.977(6)
_cell_angle_gamma 74.001(7)
_cell_formula_units_Z 4
_cell_length_a 8.4729(8)
_cell_length_b 9.6604(8)
_cell_length_c 20.8289(13)
_cell_measurement_reflns_used 123
_cell_measurement_temperature 100(2)
_cell_measurement_theta_max 22
_cell_measurement_theta_min 3
_cell_volume 1602.9(2)
_computing_cell_refinement 'Dirax/lsq (Duisenberg & Schreurs, 1989-2000)'
_computing_data_collection 'Collect (Bruker AXS BV, 1997-2004)'
_computing_data_reduction 'EvalCCD (Duisenberg & Schreurs, 1990-2000)'
_computing_molecular_graphics 'Bruker SHELXTL'
_computing_publication_material 'Bruker SHELXTL'
_computing_structure_refinement 'SHELXL-97 (Sheldrick, 1997)'
_computing_structure_solution 'SHELXS-97 (Sheldrick, 1990)'
_diffrn_ambient_temperature 100(2)
_diffrn_measured_fraction_theta_full 0.989
_diffrn_measured_fraction_theta_max 0.973
_diffrn_measurement_device_type 'Bruker APEX II CCD'
_diffrn_measurement_method 'phi and omega scans'
_diffrn_radiation_monochromator graphite
_diffrn_radiation_source 'fine-focus sealed tube'
_diffrn_radiation_type MoK\a
_diffrn_radiation_wavelength 0.71073
_diffrn_reflns_av_R_equivalents 0.0365
_diffrn_reflns_av_sigmaI/netI 0.0366
_diffrn_reflns_limit_h_max 11
_diffrn_reflns_limit_h_min -10
_diffrn_reflns_limit_k_max 12
_diffrn_reflns_limit_k_min -10
_diffrn_reflns_limit_l_max 27
_diffrn_reflns_limit_l_min -26
_diffrn_reflns_number 24097
_diffrn_reflns_theta_full 25.00
_diffrn_reflns_theta_max 27.50
_diffrn_reflns_theta_min 3.15
_exptl_absorpt_coefficient_mu 0.080
_exptl_absorpt_correction_T_max 0.7456
_exptl_absorpt_correction_T_min 0.6439
_exptl_absorpt_correction_type multi-scan
_exptl_absorpt_process_details 'SADABS 2008, Bruker AXS, 2008'
_exptl_crystal_colour colourless
_exptl_crystal_density_diffrn 1.265
_exptl_crystal_density_method 'not measured'
_exptl_crystal_description prismatic
_exptl_crystal_F_000 648
_exptl_crystal_size_max 0.47
_exptl_crystal_size_mid 0.27
_exptl_crystal_size_min 0.20
_refine_diff_density_max 0.284
_refine_diff_density_min -0.233
_refine_diff_density_rms 0.042
_refine_ls_extinction_coef 0.0037(8)
_refine_ls_extinction_expression Fc^*^=kFc[1+0.001xFc^2^\l^3^/sin(2\q)]^-1/4^
_refine_ls_extinction_method SHELXL
_refine_ls_goodness_of_fit_ref 1.076
_refine_ls_hydrogen_treatment mixed
_refine_ls_matrix_type full
_refine_ls_number_parameters 424
_refine_ls_number_reflns 7151
_refine_ls_number_restraints 0
_refine_ls_restrained_S_all 1.076
_refine_ls_R_factor_all 0.0620
_refine_ls_R_factor_gt 0.0436
_refine_ls_shift/su_max 0.000
_refine_ls_shift/su_mean 0.000
_refine_ls_structure_factor_coef Fsqd
_refine_ls_weighting_details 'calc w=1/[\s^2^(Fo^2^)+(0.0298P)^2^+0.7004P] where P=(Fo^2^+2Fc^2^)/3'
_refine_ls_weighting_scheme calc
_refine_ls_wR_factor_gt 0.0883
_refine_ls_wR_factor_ref 0.0993
_reflns_number_gt 5735
_reflns_number_total 7151
_reflns_threshold_expression >2sigma(I)
_cod_data_source_file om301115e_si_002.cif
_cod_data_source_block HLet,ph
_cod_database_code 4079974

loop_
_symmetry_equiv_pos_as_xyz
'x, y, z'
'-x, -y, -z'

loop_
_atom_site_label
_atom_site_type_symbol
_atom_site_fract_x
_atom_site_fract_y
_atom_site_fract_z
_atom_site_U_iso_or_equiv
_atom_site_adp_type
_atom_site_occupancy
_atom_site_symmetry_multiplicity
_atom_site_calc_flag
_atom_site_refinement_flags
O1 O 0.62165(12) 0.80352(10) 0.40491(5) 0.0205(2) Uani 1 1 d .
N1 N 0.39713(14) 1.01186(13) 0.39859(6) 0.0187(2) Uani 1 1 d .
N2 N 0.25514(14) 1.07685(13) 0.44012(6) 0.0202(3) Uani 1 1 d .
N3 N 0.59656(15) 0.65781(13) 0.52683(6) 0.0202(3) Uani 1 1 d .
H3 H 0.650(2) 0.6815(19) 0.4880(9) 0.029(5) Uiso 1 1 d .
C1 C 0.48871(17) 0.88485(15) 0.42951(7) 0.0178(3) Uani 1 1 d .
C2 C 0.25589(17) 0.99285(15) 0.49618(7) 0.0190(3) Uani 1 1 d .
C3 C 0.39735(17) 0.86811(15) 0.49462(7) 0.0182(3) Uani 1 1 d .
C4 C 0.42302(17) 1.07780(15) 0.33307(7) 0.0196(3) Uani 1 1 d .
C5 C 0.56661(18) 1.02451(16) 0.29044(7) 0.0229(3) Uani 1 1 d .
H5 H 0.6495 0.9426 0.3049 0.027 Uiso 1 1 calc R
C6 C 0.5870(2) 1.09287(17) 0.22635(7) 0.0264(3) Uani 1 1 d .
H6 H 0.6848 1.0570 0.1975 0.032 Uiso 1 1 calc R
C7 C 0.4671(2) 1.21222(17) 0.20411(8) 0.0286(4) Uani 1 1 d .
H7 H 0.4816 1.2570 0.1602 0.034 Uiso 1 1 calc R
C8 C 0.3256(2) 1.26523(18) 0.24686(8) 0.0314(4) Uani 1 1 d .
H8 H 0.2434 1.3475 0.2321 0.038 Uiso 1 1 calc R
C9 C 0.30244(19) 1.19940(16) 0.31103(8) 0.0257(3) Uani 1 1 d .
H9 H 0.2051 1.2368 0.3398 0.031 Uiso 1 1 calc R
C10 C 0.11985(17) 1.04103(16) 0.55077(7) 0.0227(3) Uani 1 1 d .
H10A H 0.0418 1.1300 0.5347 0.034 Uiso 1 1 calc R
H10B H 0.1676 1.0596 0.5872 0.034 Uiso 1 1 calc R
H10C H 0.0613 0.9649 0.5660 0.034 Uiso 1 1 calc R
C11 C 0.44956(17) 0.75174(15) 0.54189(7) 0.0184(3) Uani 1 1 d .
C12 C 0.34526(18) 0.72865(16) 0.60722(7) 0.0217(3) Uani 1 1 d .
H12A H 0.2982 0.8226 0.6252 0.026 Uiso 1 1 calc R
H12B H 0.4163 0.6631 0.6384 0.026 Uiso 1 1 calc R
C13 C 0.20294(18) 0.66278(17) 0.60090(8) 0.0272(3) Uani 1 1 d .
H13A H 0.1320 0.7278 0.5703 0.041 Uiso 1 1 calc R
H13B H 0.1371 0.6504 0.6440 0.041 Uiso 1 1 calc R
H13C H 0.2493 0.5683 0.5844 0.041 Uiso 1 1 calc R
C14 C 0.68394(17) 0.53611(15) 0.56701(7) 0.0190(3) Uani 1 1 d .
C15 C 0.61177(18) 0.42533(16) 0.59794(7) 0.0224(3) Uani 1 1 d .
H15 H 0.5015 0.4287 0.5929 0.027 Uiso 1 1 calc R
C16 C 0.70267(18) 0.30929(16) 0.63647(7) 0.0229(3) Uani 1 1 d .
H16 H 0.6529 0.2348 0.6586 0.027 Uiso 1 1 calc R
C17 C 0.86516(18) 0.30215(16) 0.64262(7) 0.0232(3) Uani 1 1 d .
H17 H 0.9261 0.2235 0.6693 0.028 Uiso 1 1 calc R
C18 C 0.93871(19) 0.41038(16) 0.60971(8) 0.0256(3) Uani 1 1 d .
H18 H 1.0511 0.4039 0.6129 0.031 Uiso 1 1 calc R
C19 C 0.84848(18) 0.52821(16) 0.57213(7) 0.0228(3) Uani 1 1 d .
H19 H 0.8985 0.6026 0.5501 0.027 Uiso 1 1 calc R
O2 O 0.79525(12) 0.32162(11) 0.06282(5) 0.0219(2) Uani 1 1 d .
N4 N 0.99187(14) 0.40181(13) 0.10465(6) 0.0199(3) Uani 1 1 d .
N5 N 1.15897(14) 0.40597(13) 0.08680(6) 0.0213(3) Uani 1 1 d .
N6 N 0.93223(15) 0.20640(13) -0.04855(6) 0.0210(3) Uani 1 1 d .
H6A H 0.847(2) 0.248(2) -0.0177(10) 0.045(6) Uiso 1 1 d .
C20 C 0.93890(17) 0.33823(15) 0.05993(7) 0.0188(3) Uani 1 1 d .
C21 C 1.21230(18) 0.34296(15) 0.03292(7) 0.0203(3) Uani 1 1 d .
C22 C 1.08343(17) 0.29531(15) 0.01204(7) 0.0185(3) Uani 1 1 d .
C23 C 0.89886(18) 0.47102(15) 0.15947(7) 0.0199(3) Uani 1 1 d .
C24 C 0.74012(18) 0.45346(16) 0.18489(7) 0.0226(3) Uani 1 1 d .
H24 H 0.6940 0.3924 0.1663 0.027 Uiso 1 1 calc R
C25 C 0.65083(19) 0.52631(17) 0.23761(7) 0.0260(3) Uani 1 1 d .
H25 H 0.5434 0.5143 0.2550 0.031 Uiso 1 1 calc R
C26 C 0.7164(2) 0.61666(16) 0.26540(7) 0.0261(3) Uani 1 1 d .
H26 H 0.6538 0.6674 0.3009 0.031 Uiso 1 1 calc R
C27 C 0.87494(19) 0.63133(16) 0.24036(7) 0.0253(3) Uani 1 1 d .
H27 H 0.9209 0.6919 0.2593 0.030 Uiso 1 1 calc R
C28 C 0.96719(18) 0.55895(15) 0.18801(7) 0.0214(3) Uani 1 1 d .
H28 H 1.0758 0.5691 0.1717 0.026 Uiso 1 1 calc R
C29 C 1.38690(17) 0.33737(16) 0.00109(8) 0.0235(3) Uani 1 1 d .
H29A H 1.3850 0.4004 -0.0407 0.035 Uiso 1 1 calc R
H29B H 1.4448 0.2375 -0.0070 0.035 Uiso 1 1 calc R
H29C H 1.4448 0.3705 0.0302 0.035 Uiso 1 1 calc R
C30 C 1.07998(17) 0.22375(15) -0.04117(7) 0.0187(3) Uani 1 1 d .
C31 C 1.23435(17) 0.16647(15) -0.08747(7) 0.0199(3) Uani 1 1 d .
H31A H 1.3009 0.2388 -0.0977 0.024 Uiso 1 1 calc R
H31B H 1.2024 0.1524 -0.1290 0.024 Uiso 1 1 calc R
C32 C 1.34089(18) 0.02146(16) -0.05792(7) 0.0232(3) Uani 1 1 d .
H32A H 1.3560 0.0302 -0.0133 0.035 Uiso 1 1 calc R
H32B H 1.4493 -0.0024 -0.0851 0.035 Uiso 1 1 calc R
H32C H 1.2851 -0.0555 -0.0566 0.035 Uiso 1 1 calc R
C33 C 0.88622(18) 0.14853(16) -0.09955(7) 0.0208(3) Uani 1 1 d .
C34 C 0.97257(19) 0.01615(16) -0.12138(7) 0.0239(3) Uani 1 1 d .
H34 H 1.0686 -0.0399 -0.1029 0.029 Uiso 1 1 calc R
C35 C 0.9176(2) -0.03430(17) -0.17062(8) 0.0276(3) Uani 1 1 d .
H35 H 0.9780 -0.1238 -0.1863 0.033 Uiso 1 1 calc R
C36 C 0.7753(2) 0.04541(18) -0.19674(8) 0.0288(4) Uani 1 1 d .
H36 H 0.7388 0.0108 -0.2303 0.035 Uiso 1 1 calc R
C37 C 0.68667(19) 0.17569(17) -0.17375(8) 0.0270(3) Uani 1 1 d .
H37 H 0.5880 0.2292 -0.1910 0.032 Uiso 1 1 calc R
C38 C 0.74166(18) 0.22860(17) -0.12543(8) 0.0240(3) Uani 1 1 d .
H38 H 0.6814 0.3185 -0.1101 0.029 Uiso 1 1 calc R

loop_
_atom_site_aniso_label
_atom_site_aniso_U_11
_atom_site_aniso_U_22
_atom_site_aniso_U_33
_atom_site_aniso_U_23
_atom_site_aniso_U_13
_atom_site_aniso_U_12
O1 0.0183(5) 0.0212(5) 0.0212(5) -0.0030(4) -0.0023(4) -0.0036(4)
N1 0.0179(6) 0.0193(6) 0.0190(6) -0.0035(5) -0.0027(5) -0.0043(5)
N2 0.0173(6) 0.0217(6) 0.0223(6) -0.0052(5) -0.0013(5) -0.0055(5)
N3 0.0205(6) 0.0218(6) 0.0185(6) 0.0002(5) -0.0027(5) -0.0071(5)
C1 0.0185(7) 0.0176(7) 0.0201(7) -0.0021(6) -0.0052(5) -0.0076(5)
C2 0.0184(7) 0.0205(7) 0.0217(7) -0.0042(6) -0.0046(5) -0.0085(5)
C3 0.0183(7) 0.0201(7) 0.0188(7) -0.0039(6) -0.0031(5) -0.0080(5)
C4 0.0228(7) 0.0209(7) 0.0185(7) -0.0019(6) -0.0056(6) -0.0097(6)
C5 0.0247(8) 0.0232(7) 0.0219(7) -0.0022(6) -0.0046(6) -0.0072(6)
C6 0.0297(8) 0.0309(8) 0.0208(7) -0.0033(7) -0.0011(6) -0.0128(7)
C7 0.0390(9) 0.0300(8) 0.0206(8) 0.0035(7) -0.0076(7) -0.0162(7)
C8 0.0362(9) 0.0266(8) 0.0296(9) 0.0037(7) -0.0110(7) -0.0047(7)
C9 0.0264(8) 0.0246(8) 0.0251(8) -0.0014(6) -0.0050(6) -0.0047(6)
C10 0.0195(7) 0.0258(8) 0.0230(7) -0.0051(6) -0.0002(6) -0.0063(6)
C11 0.0189(7) 0.0201(7) 0.0209(7) -0.0049(6) -0.0049(5) -0.0100(5)
C12 0.0217(7) 0.0244(7) 0.0190(7) -0.0010(6) -0.0027(6) -0.0067(6)
C13 0.0215(8) 0.0278(8) 0.0322(9) 0.0031(7) -0.0021(6) -0.0104(6)
C14 0.0215(7) 0.0189(7) 0.0171(7) -0.0033(6) -0.0035(5) -0.0047(6)
C15 0.0214(7) 0.0242(7) 0.0241(8) -0.0025(6) -0.0057(6) -0.0089(6)
C16 0.0274(8) 0.0210(7) 0.0217(7) -0.0019(6) -0.0031(6) -0.0090(6)
C17 0.0267(8) 0.0214(7) 0.0206(7) -0.0017(6) -0.0061(6) -0.0032(6)
C18 0.0198(7) 0.0276(8) 0.0299(8) -0.0025(7) -0.0050(6) -0.0062(6)
C19 0.0220(7) 0.0235(7) 0.0234(7) -0.0013(6) -0.0004(6) -0.0092(6)
O2 0.0184(5) 0.0248(5) 0.0231(5) -0.0030(4) -0.0020(4) -0.0068(4)
N4 0.0192(6) 0.0208(6) 0.0203(6) -0.0022(5) -0.0025(5) -0.0061(5)
N5 0.0189(6) 0.0214(6) 0.0233(6) -0.0004(5) -0.0031(5) -0.0058(5)
N6 0.0203(6) 0.0236(6) 0.0188(6) -0.0031(5) -0.0007(5) -0.0059(5)
C20 0.0211(7) 0.0150(7) 0.0188(7) 0.0013(6) -0.0032(5) -0.0035(5)
C21 0.0220(7) 0.0165(7) 0.0207(7) 0.0021(6) -0.0045(6) -0.0037(5)
C22 0.0186(7) 0.0167(7) 0.0184(7) 0.0013(6) -0.0032(5) -0.0031(5)
C23 0.0239(7) 0.0171(7) 0.0163(7) 0.0016(6) -0.0042(6) -0.0024(6)
C24 0.0254(8) 0.0212(7) 0.0213(7) -0.0009(6) -0.0033(6) -0.0067(6)
C25 0.0257(8) 0.0279(8) 0.0212(8) 0.0002(6) -0.0007(6) -0.0048(6)
C26 0.0330(9) 0.0233(8) 0.0179(7) -0.0019(6) -0.0029(6) -0.0011(6)
C27 0.0339(9) 0.0220(7) 0.0210(7) -0.0014(6) -0.0098(6) -0.0057(6)
C28 0.0238(7) 0.0187(7) 0.0205(7) 0.0029(6) -0.0064(6) -0.0042(6)
C29 0.0200(7) 0.0237(8) 0.0262(8) -0.0016(6) -0.0027(6) -0.0057(6)
C30 0.0198(7) 0.0149(7) 0.0189(7) 0.0044(6) -0.0036(5) -0.0033(5)
C31 0.0202(7) 0.0212(7) 0.0179(7) -0.0006(6) -0.0023(6) -0.0056(6)
C32 0.0204(7) 0.0239(8) 0.0235(7) -0.0017(6) -0.0040(6) -0.0025(6)
C33 0.0209(7) 0.0243(7) 0.0182(7) 0.0007(6) -0.0019(5) -0.0099(6)
C34 0.0256(8) 0.0208(7) 0.0247(8) 0.0019(6) -0.0068(6) -0.0055(6)
C35 0.0354(9) 0.0221(8) 0.0270(8) -0.0019(7) -0.0069(7) -0.0089(6)
C36 0.0338(9) 0.0339(9) 0.0247(8) -0.0003(7) -0.0087(7) -0.0174(7)
C37 0.0204(7) 0.0334(9) 0.0279(8) 0.0036(7) -0.0087(6) -0.0086(6)
C38 0.0184(7) 0.0247(8) 0.0270(8) -0.0007(6) -0.0006(6) -0.0052(6)

loop_
_atom_type_symbol
_atom_type_description
_atom_type_scat_dispersion_real
_atom_type_scat_dispersion_imag
_atom_type_scat_source
C C 0.0033 0.0016 'International Tables Vol C Tables 4.2.6.8 and 6.1.1.4'
H H 0.0000 0.0000 'International Tables Vol C Tables 4.2.6.8 and 6.1.1.4'
N N 0.0061 0.0033 'International Tables Vol C Tables 4.2.6.8 and 6.1.1.4'
O O 0.0106 0.0060 'International Tables Vol C Tables 4.2.6.8 and 6.1.1.4'

loop_
_geom_angle_atom_site_label_1
_geom_angle_atom_site_label_2
_geom_angle_atom_site_label_3
_geom_angle
C1 N1 N2 111.88(11)
C1 N1 C4 129.77(12)
N2 N1 C4 118.29(11)
C2 N2 N1 106.49(11)
C11 N3 C14 129.20(13)
C11 N3 H3 113.7(11)
C14 N3 H3 116.8(11)
O1 C1 N1 126.36(13)
O1 C1 C3 128.76(13)
N1 C1 C3 104.88(12)
N2 C2 C3 111.73(12)
N2 C2 C10 117.46(13)
C3 C2 C10 130.76(13)
C11 C3 C2 132.08(13)
C11 C3 C1 122.89(13)
C2 C3 C1 105.02(12)
C5 C4 C9 119.56(14)
C5 C4 N1 121.32(13)
C9 C4 N1 119.12(13)
C6 C5 C4 119.39(14)
C6 C5 H5 120.3
C4 C5 H5 120.3
C7 C6 C5 121.21(15)
C7 C6 H6 119.4
C5 C6 H6 119.4
C8 C7 C6 119.07(15)
C8 C7 H7 120.5
C6 C7 H7 120.5
C7 C8 C9 120.86(15)
C7 C8 H8 119.6
C9 C8 H8 119.6
C8 C9 C4 119.90(15)
C8 C9 H9 120.1
C4 C9 H9 120.1
C2 C10 H10A 109.5
C2 C10 H10B 109.5
H10A C10 H10B 109.5
C2 C10 H10C 109.5
H10A C10 H10C 109.5
H10B C10 H10C 109.5
N3 C11 C3 117.58(13)
N3 C11 C12 120.26(13)
C3 C11 C12 122.15(13)
C11 C12 C13 111.69(12)
C11 C12 H12A 109.3
C13 C12 H12A 109.3
C11 C12 H12B 109.3
C13 C12 H12B 109.3
H12A C12 H12B 107.9
C12 C13 H13A 109.5
C12 C13 H13B 109.5
H13A C13 H13B 109.5
C12 C13 H13C 109.5
H13A C13 H13C 109.5
H13B C13 H13C 109.5
C15 C14 C19 120.29(13)
C15 C14 N3 121.97(13)
C19 C14 N3 117.69(13)
C14 C15 C16 119.54(13)
C14 C15 H15 120.2
C16 C15 H15 120.2
C17 C16 C15 120.36(14)
C17 C16 H16 119.8
C15 C16 H16 119.8
C16 C17 C18 119.88(14)
C16 C17 H17 120.1
C18 C17 H17 120.1
C17 C18 C19 120.36(14)
C17 C18 H18 119.8
C19 C18 H18 119.8
C18 C19 C14 119.50(14)
C18 C19 H19 120.2
C14 C19 H19 120.2
C20 N4 N5 111.88(11)
C20 N4 C23 129.11(12)
N5 N4 C23 118.73(11)
C21 N5 N4 106.41(11)
C30 N6 C33 130.11(13)
C30 N6 H6A 113.0(12)
C33 N6 H6A 116.5(12)
O2 C20 N4 125.88(13)
O2 C20 C22 129.23(13)
N4 C20 C22 104.88(12)
N5 C21 C22 111.71(12)
N5 C21 C29 117.91(13)
C22 C21 C29 130.29(13)
C30 C22 C20 122.02(13)
C30 C22 C21 132.90(13)
C20 C22 C21 105.08(12)
C28 C23 C24 119.96(13)
C28 C23 N4 119.00(13)
C24 C23 N4 121.04(13)
C25 C24 C23 119.36(14)
C25 C24 H24 120.3
C23 C24 H24 120.3
C24 C25 C26 121.06(14)
C24 C25 H25 119.5
C26 C25 H25 119.5
C27 C26 C25 118.96(14)
C27 C26 H26 120.5
C25 C26 H26 120.5
C28 C27 C26 121.11(14)
C28 C27 H27 119.4
C26 C27 H27 119.4
C27 C28 C23 119.52(14)
C27 C28 H28 120.2
C23 C28 H28 120.2
C21 C29 H29A 109.5
C21 C29 H29B 109.5
H29A C29 H29B 109.5
C21 C29 H29C 109.5
H29A C29 H29C 109.5
H29B C29 H29C 109.5
N6 C30 C22 116.77(13)
N6 C30 C31 121.22(13)
C22 C30 C31 122.00(12)
C30 C31 C32 111.88(12)
C30 C31 H31A 109.2
C32 C31 H31A 109.2
C30 C31 H31B 109.2
C32 C31 H31B 109.2
H31A C31 H31B 107.9
C31 C32 H32A 109.5
C31 C32 H32B 109.5
H32A C32 H32B 109.5
C31 C32 H32C 109.5
H32A C32 H32C 109.5
H32B C32 H32C 109.5
C34 C33 C38 119.92(14)
C34 C33 N6 123.19(13)
C38 C33 N6 116.81(13)
C33 C34 C35 119.70(14)
C33 C34 H34 120.1
C35 C34 H34 120.1
C36 C35 C34 120.46(15)
C36 C35 H35 119.8
C34 C35 H35 119.8
C37 C36 C35 119.84(14)
C37 C36 H36 120.1
C35 C36 H36 120.1
C36 C37 C38 120.33(14)
C36 C37 H37 119.8
C38 C37 H37 119.8
C37 C38 C33 119.71(14)
C37 C38 H38 120.1
C33 C38 H38 120.1

loop_
_geom_bond_atom_site_label_1
_geom_bond_atom_site_label_2
_geom_bond_distance
O1 C1 1.2598(17)
N1 C1 1.3864(18)
N1 N2 1.4081(16)
N1 C4 1.4194(18)
N2 C2 1.3125(19)
N3 C11 1.3431(18)
N3 C14 1.4338(18)
N3 H3 0.884(18)
C1 C3 1.4488(19)
C2 C3 1.4464(19)
C2 C10 1.5011(19)
C3 C11 1.399(2)
C4 C5 1.399(2)
C4 C9 1.402(2)
C5 C6 1.397(2)
C5 H5 0.9500
C6 C7 1.388(2)
C6 H6 0.9500
C7 C8 1.388(2)
C7 H7 0.9500
C8 C9 1.392(2)
C8 H8 0.9500
C9 H9 0.9500
C10 H10A 0.9800
C10 H10B 0.9800
C10 H10C 0.9800
C11 C12 1.5089(19)
C12 C13 1.543(2)
C12 H12A 0.9900
C12 H12B 0.9900
C13 H13A 0.9800
C13 H13B 0.9800
C13 H13C 0.9800
C14 C15 1.393(2)
C14 C19 1.397(2)
C15 C16 1.396(2)
C15 H15 0.9500
C16 C17 1.387(2)
C16 H16 0.9500
C17 C18 1.391(2)
C17 H17 0.9500
C18 C19 1.393(2)
C18 H18 0.9500
C19 H19 0.9500
O2 C20 1.2609(17)
N4 C20 1.3871(18)
N4 N5 1.4099(16)
N4 C23 1.4176(18)
N5 C21 1.3121(19)
N6 C30 1.3452(18)
N6 C33 1.4301(19)
N6 H6A 0.93(2)
C20 C22 1.4464(19)
C21 C22 1.449(2)
C21 C29 1.502(2)
C22 C30 1.404(2)
C23 C28 1.400(2)
C23 C24 1.403(2)
C24 C25 1.391(2)
C24 H24 0.9500
C25 C26 1.395(2)
C25 H25 0.9500
C26 C27 1.391(2)
C26 H26 0.9500
C27 C28 1.390(2)
C27 H27 0.9500
C28 H28 0.9500
C29 H29A 0.9800
C29 H29B 0.9800
C29 H29C 0.9800
C30 C31 1.5091(19)
C31 C32 1.5428(19)
C31 H31A 0.9900
C31 H31B 0.9900
C32 H32A 0.9800
C32 H32B 0.9800
C32 H32C 0.9800
C33 C34 1.389(2)
C33 C38 1.402(2)
C34 C35 1.399(2)
C34 H34 0.9500
C35 C36 1.388(2)
C35 H35 0.9500
C36 C37 1.386(2)
C36 H36 0.9500
C37 C38 1.396(2)
C37 H37 0.9500
C38 H38 0.9500

loop_
_geom_hbond_atom_site_label_D
_geom_hbond_atom_site_label_H
_geom_hbond_atom_site_label_A
_geom_hbond_distance_DH
_geom_hbond_distance_HA
_geom_hbond_distance_DA
_geom_hbond_angle_DHA
N3 H3 O1 0.884(18) 1.945(18) 2.7064(16) 143.4(15)
N6 H6A O2 0.93(2) 1.86(2) 2.6706(16) 144.8(17)

loop_
_geom_torsion_atom_site_label_1
_geom_torsion_atom_site_label_2
_geom_torsion_atom_site_label_3
_geom_torsion_atom_site_label_4
_geom_torsion
C1 N1 N2 C2 -0.22(15)
C4 N1 N2 C2 177.23(11)
N2 N1 C1 O1 -179.76(12)
C4 N1 C1 O1 3.2(2)
N2 N1 C1 C3 0.58(14)
C4 N1 C1 C3 -176.51(13)
N1 N2 C2 C3 -0.25(15)
N1 N2 C2 C10 177.54(11)
N2 C2 C3 C11 179.69(14)
C10 C2 C3 C11 2.3(2)
N2 C2 C3 C1 0.59(15)
C10 C2 C3 C1 -176.81(14)
O1 C1 C3 C11 0.5(2)
N1 C1 C3 C11 -179.87(12)
O1 C1 C3 C2 179.67(13)
N1 C1 C3 C2 -0.68(14)
C1 N1 C4 C5 -7.2(2)
N2 N1 C4 C5 175.84(12)
C1 N1 C4 C9 173.23(14)
N2 N1 C4 C9 -3.70(18)
C9 C4 C5 C6 -0.4(2)
N1 C4 C5 C6 -179.96(13)
C4 C5 C6 C7 -0.3(2)
C5 C6 C7 C8 0.9(2)
C6 C7 C8 C9 -0.7(2)
C7 C8 C9 C4 -0.1(2)
C5 C4 C9 C8 0.6(2)
N1 C4 C9 C8 -179.83(13)
C14 N3 C11 C3 175.53(13)
C14 N3 C11 C12 -5.6(2)
C2 C3 C11 N3 -174.45(14)
C1 C3 C11 N3 4.51(19)
C2 C3 C11 C12 6.7(2)
C1 C3 C11 C12 -174.31(12)
N3 C11 C12 C13 -101.32(15)
C3 C11 C12 C13 77.47(16)
C11 N3 C14 C15 55.3(2)
C11 N3 C14 C19 -127.39(15)
C19 C14 C15 C16 2.8(2)
N3 C14 C15 C16 179.95(13)
C14 C15 C16 C17 -1.7(2)
C15 C16 C17 C18 -0.6(2)
C16 C17 C18 C19 1.9(2)
C17 C18 C19 C14 -0.8(2)
C15 C14 C19 C18 -1.5(2)
N3 C14 C19 C18 -178.84(13)
C20 N4 N5 C21 -1.62(15)
C23 N4 N5 C21 -176.11(12)
N5 N4 C20 O2 -179.01(13)
C23 N4 C20 O2 -5.2(2)
N5 N4 C20 C22 1.95(15)
C23 N4 C20 C22 175.72(13)
N4 N5 C21 C22 0.56(15)
N4 N5 C21 C29 177.59(12)
O2 C20 C22 C30 -0.2(2)
N4 C20 C22 C30 178.80(12)
O2 C20 C22 C21 179.51(14)
N4 C20 C22 C21 -1.50(14)
N5 C21 C22 C30 -179.75(14)
C29 C21 C22 C30 3.7(3)
N5 C21 C22 C20 0.60(16)
C29 C21 C22 C20 -175.96(14)
C20 N4 C23 C28 -164.02(13)
N5 N4 C23 C28 9.39(18)
C20 N4 C23 C24 15.5(2)
N5 N4 C23 C24 -171.10(12)
C28 C23 C24 C25 1.3(2)
N4 C23 C24 C25 -178.24(13)
C23 C24 C25 C26 0.2(2)
C24 C25 C26 C27 -1.1(2)
C25 C26 C27 C28 0.7(2)
C26 C27 C28 C23 0.7(2)
C24 C23 C28 C27 -1.7(2)
N4 C23 C28 C27 177.81(13)
C33 N6 C30 C22 174.97(14)
C33 N6 C30 C31 -6.0(2)
C20 C22 C30 N6 4.9(2)
C21 C22 C30 N6 -174.71(14)
C20 C22 C30 C31 -174.12(12)
C21 C22 C30 C31 6.3(2)
N6 C30 C31 C32 -100.06(15)
C22 C30 C31 C32 78.91(16)
C30 N6 C33 C34 50.5(2)
C30 N6 C33 C38 -132.76(16)
C38 C33 C34 C35 2.0(2)
N6 C33 C34 C35 178.68(13)
C33 C34 C35 C36 -1.5(2)
C34 C35 C36 C37 -0.2(2)
C35 C36 C37 C38 1.3(2)
C36 C37 C38 C33 -0.7(2)
C34 C33 C38 C37 -0.9(2)
N6 C33 C38 C37 -177.81(13)
